data_4324530
loop_
_publ_author_name
'Roxanne M. Jenkins'
'Tiffany A. Pinder'
'Michelle L. Hatley'
'Joseph H. Reibenspies'
'Marcetta Y. Darensbourg'

_publ_section_title
;
 Tetradentate N2S2 Vanadyl(IV) Coordination Complexes: Synthesis,
 Characterization, and Reactivity Studies
;
_journal_name_full 'Inorganic Chemistry'
_journal_page_first 1849
_journal_page_last 1855
_journal_paper_doi 10.1021/ic1022533
_journal_volume 50
_journal_year 2011
_chemical_formula_sum 'C22 H50 N4 O4 S2 V'
_chemical_formula_weight 549.72
_chemical_name_systematic
; 
 ? 
;
_space_group_IT_number 2
_symmetry_cell_setting triclinic
_symmetry_space_group_name_Hall '-P 1'
_symmetry_space_group_name_H-M 'P -1'
_atom_sites_solution_hydrogens geom
_atom_sites_solution_primary direct
_atom_sites_solution_secondary difmap
_audit_creation_method SHELXL-97
_cell_angle_alpha 72.63(5)
_cell_angle_beta 79.92(4)
_cell_angle_gamma 80.36(5)
_cell_formula_units_Z 2
_cell_length_a 8.894(5)
_cell_length_b 12.219(7)
_cell_length_c 13.832(7)
_cell_measurement_temperature 293(2)
_cell_volume 1401.9(14)
_computing_structure_refinement 'SHELXL-97 (Sheldrick, 1997)'
_computing_structure_solution 'SHELXS-97 (Sheldrick, 1990)'
_diffrn_ambient_temperature 293(2)
_diffrn_measured_fraction_theta_full 0.989
_diffrn_measured_fraction_theta_max 0.989
_diffrn_radiation_monochromator graphite
_diffrn_radiation_source 'fine-focus sealed tube'
_diffrn_radiation_type MoK\a
_diffrn_radiation_wavelength 0.71073
_diffrn_reflns_av_R_equivalents 0.0457
_diffrn_reflns_av_sigmaI/netI 0.0421
_diffrn_reflns_limit_h_max 10
_diffrn_reflns_limit_h_min -10
_diffrn_reflns_limit_k_max 14
_diffrn_reflns_limit_k_min -14
_diffrn_reflns_limit_l_max 16
_diffrn_reflns_limit_l_min -16
_diffrn_reflns_number 19908
_diffrn_reflns_theta_full 25.00
_diffrn_reflns_theta_max 25.00
_diffrn_reflns_theta_min 2.00
_exptl_absorpt_coefficient_mu 0.536
_exptl_absorpt_correction_T_max 0.9947
_exptl_absorpt_correction_T_min 0.9484
_exptl_absorpt_correction_type multi-scan
_exptl_absorpt_process_details sadabs
_exptl_crystal_colour bluepurple
_exptl_crystal_density_diffrn 1.302
_exptl_crystal_description block
_exptl_crystal_F_000 594
_exptl_crystal_size_max 0.10
_exptl_crystal_size_mid 0.10
_exptl_crystal_size_min 0.01
_refine_diff_density_max 0.431
_refine_diff_density_min -0.309
_refine_diff_density_rms 0.063
_refine_ls_extinction_method none
_refine_ls_goodness_of_fit_ref 1.003
_refine_ls_hydrogen_treatment constr
_refine_ls_matrix_type full
_refine_ls_number_parameters 298
_refine_ls_number_reflns 4891
_refine_ls_number_restraints 0
_refine_ls_restrained_S_all 1.003
_refine_ls_R_factor_all 0.0561
_refine_ls_R_factor_gt 0.0397
_refine_ls_shift/su_max 0.001
_refine_ls_shift/su_mean 0.000
_refine_ls_structure_factor_coef Fsqd
_refine_ls_weighting_details 'calc w=1/[\s^2^(Fo^2^)+(0.0550P)^2^+0.5571P] where P=(Fo^2^+2Fc^2^)/3'
_refine_ls_weighting_scheme calc
_refine_ls_wR_factor_gt 0.0916
_refine_ls_wR_factor_ref 0.1004
_reflns_number_gt 3793
_reflns_number_total 4891
_reflns_threshold_expression >2sigma(I)
_cod_data_source_file ic1022533_si_004.cif
_cod_data_source_block rx12
_cod_original_cell_volume 1401.9(13)
_cod_database_code 4324530

loop_
_symmetry_equiv_pos_as_xyz
'x, y, z'
'-x, -y, -z'

loop_
_atom_site_label
_atom_site_type_symbol
_atom_site_fract_x
_atom_site_fract_y
_atom_site_fract_z
_atom_site_U_iso_or_equiv
_atom_site_adp_type
_atom_site_occupancy
_atom_site_symmetry_multiplicity
_atom_site_calc_flag
_atom_site_refinement_flags
V1 V 0.14377(4) 0.67281(3) 0.19743(3) 0.01517(13) Uani 1 1 d .
S2 S 0.11738(8) 0.65953(6) 0.37343(5) 0.02435(17) Uani 1 1 d .
S1 S 0.09128(7) 0.87695(5) 0.14762(5) 0.02307(17) Uani 1 1 d .
O1 O 0.0058(2) 0.62011(15) 0.17019(14) 0.0257(4) Uani 1 1 d .
O2 O 0.3979(2) 0.37265(16) 0.35756(14) 0.0337(5) Uani 1 1 d .
O3 O 0.4181(2) 0.82254(15) -0.07441(13) 0.0295(5) Uani 1 1 d .
N2 N 0.3067(2) 0.53670(17) 0.23946(15) 0.0175(4) Uani 1 1 d .
N1 N 0.3097(2) 0.70421(17) 0.07516(15) 0.0176(4) Uani 1 1 d .
C1 C 0.2211(3) 0.5153(2) 0.4177(2) 0.0258(6) Uani 1 1 d .
H1A H 0.2880 0.5172 0.4654 0.031 Uiso 1 1 calc R
H1B H 0.1472 0.4622 0.4546 0.031 Uiso 1 1 calc R
C2 C 0.3168(3) 0.4693(2) 0.33379(19) 0.0213(6) Uani 1 1 d .
C3 C 0.3981(3) 0.5026(2) 0.15258(19) 0.0215(6) Uani 1 1 d .
H3A H 0.3402 0.4593 0.1268 0.026 Uiso 1 1 calc R
H3B H 0.4916 0.4541 0.1731 0.026 Uiso 1 1 calc R
C4 C 0.4377(3) 0.6126(2) 0.06956(19) 0.0204(6) Uani 1 1 d .
H4A H 0.5316 0.6354 0.0801 0.025 Uiso 1 1 calc R
H4B H 0.4534 0.5989 0.0027 0.025 Uiso 1 1 calc R
C5 C 0.3176(3) 0.8043(2) 0.00277(18) 0.0191(5) Uani 1 1 d .
C6 C 0.1957(3) 0.9021(2) 0.01810(19) 0.0239(6) Uani 1 1 d .
H6A H 0.1224 0.9148 -0.0296 0.029 Uiso 1 1 calc R
H6B H 0.2441 0.9720 0.0019 0.029 Uiso 1 1 calc R
N3 N 0.4090(2) 0.19272(17) 0.66773(15) 0.0188(5) Uani 1 1 d .
C7 C 0.2107(4) 0.0987(3) 0.6160(3) 0.0449(8) Uani 1 1 d .
H7A H 0.1265 0.1169 0.5766 0.067 Uiso 1 1 calc R
H7B H 0.1751 0.0620 0.6861 0.067 Uiso 1 1 calc R
H7C H 0.2901 0.0474 0.5898 0.067 Uiso 1 1 calc R
C8 C 0.2740(3) 0.2083(2) 0.6091(2) 0.0317(7) Uani 1 1 d .
H8A H 0.1917 0.2600 0.6341 0.038 Uiso 1 1 calc R
H8B H 0.3058 0.2457 0.5376 0.038 Uiso 1 1 calc R
C9 C 0.5928(4) 0.1498(3) 0.5167(2) 0.0495(9) Uani 1 1 d .
H9A H 0.6800 0.0976 0.5000 0.074 Uiso 1 1 calc R
H9B H 0.6197 0.2272 0.4941 0.074 Uiso 1 1 calc R
H9C H 0.5088 0.1456 0.4834 0.074 Uiso 1 1 calc R
C10 C 0.5459(3) 0.1171(2) 0.6308(2) 0.0299(6) Uani 1 1 d .
H10A H 0.6328 0.1197 0.6634 0.036 Uiso 1 1 calc R
H10B H 0.5224 0.0380 0.6528 0.036 Uiso 1 1 calc R
C11 C 0.3599(3) 0.1361(3) 0.7807(2) 0.0319(7) Uani 1 1 d .
H11A H 0.2688 0.1820 0.8041 0.038 Uiso 1 1 calc R
H11B H 0.3321 0.0603 0.7879 0.038 Uiso 1 1 calc R
C12 C 0.4815(3) 0.1227(3) 0.8488(2) 0.0344(7) Uani 1 1 d .
H12A H 0.4424 0.0865 0.9183 0.052 Uiso 1 1 calc R
H12B H 0.5078 0.1974 0.8439 0.052 Uiso 1 1 calc R
H12C H 0.5715 0.0758 0.8274 0.052 Uiso 1 1 calc R
C13 C 0.4581(3) 0.3118(2) 0.6501(2) 0.0336(7) Uani 1 1 d .
H13A H 0.5547 0.3018 0.6771 0.040 Uiso 1 1 calc R
H13B H 0.4768 0.3474 0.5771 0.040 Uiso 1 1 calc R
C14 C 0.3444(3) 0.3932(3) 0.6977(3) 0.0390(8) Uani 1 1 d .
H14A H 0.3843 0.4656 0.6826 0.058 Uiso 1 1 calc R
H14B H 0.3273 0.3602 0.7704 0.058 Uiso 1 1 calc R
H14C H 0.2489 0.4056 0.6704 0.058 Uiso 1 1 calc R
N4 N 0.0107(2) 0.26285(17) 0.20350(15) 0.0191(5) Uani 1 1 d .
C15 C 0.0332(3) 0.3367(2) 0.2695(2) 0.0297(7) Uani 1 1 d .
H15A H 0.1337 0.3115 0.2922 0.036 Uiso 1 1 calc R
H15B H 0.0329 0.4161 0.2278 0.036 Uiso 1 1 calc R
C16 C -0.0857(4) 0.3333(3) 0.3618(2) 0.0502(9) Uani 1 1 d .
H16A H -0.0631 0.3823 0.3988 0.075 Uiso 1 1 calc R
H16B H -0.0843 0.2555 0.4051 0.075 Uiso 1 1 calc R
H16C H -0.1857 0.3599 0.3403 0.075 Uiso 1 1 calc R
C17 C -0.1397(3) 0.3030(2) 0.1581(2) 0.0247(6) Uani 1 1 d .
H17A H -0.1534 0.2487 0.1225 0.030 Uiso 1 1 calc R
H17B H -0.2236 0.3004 0.2137 0.030 Uiso 1 1 calc R
C18 C -0.1518(3) 0.4232(2) 0.0848(2) 0.0291(6) Uani 1 1 d .
H18A H -0.2500 0.4408 0.0602 0.044 Uiso 1 1 calc R
H18B H -0.0713 0.4266 0.0283 0.044 Uiso 1 1 calc R
H18C H -0.1420 0.4783 0.1196 0.044 Uiso 1 1 calc R
C19 C 0.1479(3) 0.2725(2) 0.1204(2) 0.0258(6) Uani 1 1 d .
H19A H 0.1505 0.3535 0.0836 0.031 Uiso 1 1 calc R
H19B H 0.2408 0.2462 0.1528 0.031 Uiso 1 1 calc R
C20 C 0.1512(4) 0.2061(3) 0.0441(2) 0.0394(8) Uani 1 1 d .
H20A H 0.2411 0.2188 -0.0056 0.059 Uiso 1 1 calc R
H20B H 0.0608 0.2320 0.0104 0.059 Uiso 1 1 calc R
H20C H 0.1538 0.1252 0.0788 0.059 Uiso 1 1 calc R
C21 C 0.0004(3) 0.1380(2) 0.2664(2) 0.0291(6) Uani 1 1 d .
H21A H -0.0928 0.1356 0.3151 0.035 Uiso 1 1 calc R
H21B H -0.0090 0.0932 0.2211 0.035 Uiso 1 1 calc R
C22 C 0.1340(4) 0.0813(3) 0.3239(3) 0.0503(9) Uani 1 1 d .
H22A H 0.1183 0.0031 0.3607 0.075 Uiso 1 1 calc R
H22B H 0.1423 0.1230 0.3712 0.075 Uiso 1 1 calc R
H22C H 0.2270 0.0816 0.2766 0.075 Uiso 1 1 calc R
O1W O 0.5073(3) 0.17782(18) 0.27933(16) 0.0524(7) Uani 1 1 d .
H1W H 0.4872 0.2400 0.2973 0.063 Uiso 1 1 d R
H2W H 0.5049 0.1718 0.2097 0.063 Uiso 1 1 d R

loop_
_atom_site_aniso_label
_atom_site_aniso_U_11
_atom_site_aniso_U_22
_atom_site_aniso_U_33
_atom_site_aniso_U_23
_atom_site_aniso_U_13
_atom_site_aniso_U_12
V1 0.0141(2) 0.0148(2) 0.0170(2) -0.00523(17) -0.00135(16) -0.00195(16)
S2 0.0245(4) 0.0279(4) 0.0182(3) -0.0089(3) -0.0002(3) 0.0054(3)
S1 0.0250(4) 0.0158(3) 0.0260(4) -0.0064(3) 0.0013(3) 0.0002(3)
O1 0.0223(10) 0.0247(10) 0.0305(10) -0.0053(8) -0.0073(8) -0.0043(8)
O2 0.0406(12) 0.0242(11) 0.0277(11) -0.0027(9) -0.0029(9) 0.0097(9)
O3 0.0404(12) 0.0257(10) 0.0196(10) -0.0062(8) 0.0073(9) -0.0083(9)
N2 0.0178(11) 0.0171(11) 0.0168(11) -0.0066(9) -0.0001(8) 0.0013(8)
N1 0.0201(11) 0.0160(11) 0.0177(11) -0.0078(9) 0.0002(8) -0.0018(8)
C1 0.0290(15) 0.0243(14) 0.0211(14) -0.0038(11) -0.0026(11) -0.0005(12)
C2 0.0207(13) 0.0184(14) 0.0228(14) -0.0034(11) -0.0031(11) -0.0008(11)
C3 0.0215(13) 0.0211(14) 0.0211(14) -0.0092(11) 0.0013(11) 0.0016(11)
C4 0.0221(13) 0.0179(13) 0.0221(14) -0.0101(11) 0.0013(11) -0.0009(10)
C5 0.0257(14) 0.0204(13) 0.0153(13) -0.0075(10) -0.0036(11) -0.0085(11)
C6 0.0316(15) 0.0164(13) 0.0231(14) -0.0030(11) -0.0045(11) -0.0045(11)
N3 0.0171(11) 0.0175(11) 0.0209(11) -0.0045(9) -0.0004(9) -0.0030(9)
C7 0.0434(19) 0.045(2) 0.058(2) -0.0237(17) -0.0194(16) -0.0068(15)
C8 0.0276(15) 0.0331(16) 0.0356(17) -0.0102(13) -0.0082(13) -0.0019(12)
C9 0.048(2) 0.056(2) 0.0325(18) -0.0136(16) 0.0036(15) 0.0220(17)
C10 0.0298(15) 0.0269(15) 0.0315(16) -0.0111(13) -0.0019(12) 0.0039(12)
C11 0.0271(15) 0.0416(18) 0.0278(15) -0.0073(13) 0.0000(12) -0.0148(13)
C12 0.0333(16) 0.0468(19) 0.0252(15) -0.0109(14) -0.0039(13) -0.0086(14)
C13 0.0235(15) 0.0258(15) 0.0505(19) -0.0113(14) 0.0004(13) -0.0043(12)
C14 0.0355(17) 0.0289(17) 0.058(2) -0.0211(15) -0.0113(15) 0.0018(13)
N4 0.0214(11) 0.0156(11) 0.0217(11) -0.0052(9) -0.0046(9) -0.0041(9)
C15 0.0439(17) 0.0207(14) 0.0309(16) -0.0115(12) -0.0164(13) -0.0017(12)
C16 0.080(3) 0.0409(19) 0.0332(18) -0.0215(15) -0.0090(17) 0.0062(18)
C17 0.0185(13) 0.0291(15) 0.0287(15) -0.0086(12) -0.0046(11) -0.0068(11)
C18 0.0230(14) 0.0340(16) 0.0290(15) -0.0064(13) -0.0096(12) 0.0021(12)
C19 0.0203(14) 0.0233(14) 0.0316(16) -0.0045(12) 0.0002(11) -0.0060(11)
C20 0.0456(19) 0.0343(17) 0.0352(17) -0.0148(14) 0.0113(14) -0.0037(14)
C21 0.0350(16) 0.0171(14) 0.0328(16) -0.0048(12) -0.0015(13) -0.0041(12)
C22 0.054(2) 0.0250(17) 0.062(2) 0.0066(16) -0.0211(18) 0.0020(15)
O1W 0.102(2) 0.0285(12) 0.0246(11) -0.0093(9) 0.0048(12) -0.0117(12)

loop_
_atom_type_symbol
_atom_type_description
_atom_type_scat_dispersion_real
_atom_type_scat_dispersion_imag
_atom_type_scat_source
C C 0.0033 0.0016 'International Tables Vol C Tables 4.2.6.8 and 6.1.1.4'
H H 0.0000 0.0000 'International Tables Vol C Tables 4.2.6.8 and 6.1.1.4'
N N 0.0061 0.0033 'International Tables Vol C Tables 4.2.6.8 and 6.1.1.4'
O O 0.0106 0.0060 'International Tables Vol C Tables 4.2.6.8 and 6.1.1.4'
S S 0.1246 0.1234 'International Tables Vol C Tables 4.2.6.8 and 6.1.1.4'
V V 0.3005 0.5294 'International Tables Vol C Tables 4.2.6.8 and 6.1.1.4'

loop_
_geom_angle_atom_site_label_1
_geom_angle_atom_site_label_2
_geom_angle_atom_site_label_3
_geom_angle
O1 V1 N2 105.61(10)
O1 V1 N1 109.73(10)
N2 V1 N1 78.41(10)
O1 V1 S2 111.78(8)
N2 V1 S2 81.27(8)
N1 V1 S2 137.28(7)
O1 V1 S1 108.27(8)
N2 V1 S1 145.04(7)
N1 V1 S1 82.33(8)
S2 V1 S1 93.91(6)
C1 S2 V1 98.83(10)
C6 S1 V1 97.52(10)
C2 N2 C3 120.1(2)
C2 N2 V1 125.99(17)
C3 N2 V1 112.85(16)
C5 N1 C4 117.0(2)
C5 N1 V1 125.27(17)
C4 N1 V1 117.60(16)
C2 C1 S2 114.39(18)
C2 C1 H1A 108.7
S2 C1 H1A 108.7
C2 C1 H1B 108.7
S2 C1 H1B 108.7
H1A C1 H1B 107.6
O2 C2 N2 125.8(2)
O2 C2 C1 118.8(2)
N2 C2 C1 115.4(2)
N2 C3 C4 108.0(2)
N2 C3 H3A 110.1
C4 C3 H3A 110.1
N2 C3 H3B 110.1
C4 C3 H3B 110.1
H3A C3 H3B 108.4
N1 C4 C3 108.3(2)
N1 C4 H4A 110.0
C3 C4 H4A 110.0
N1 C4 H4B 110.0
C3 C4 H4B 110.0
H4A C4 H4B 108.4
O3 C5 N1 125.1(2)
O3 C5 C6 119.1(2)
N1 C5 C6 115.8(2)
C5 C6 S1 114.23(18)
C5 C6 H6A 108.7
S1 C6 H6A 108.7
C5 C6 H6B 108.7
S1 C6 H6B 108.7
H6A C6 H6B 107.6
C10 N3 C8 112.2(2)
C10 N3 C11 108.1(2)
C8 N3 C11 109.1(2)
C10 N3 C13 107.8(2)
C8 N3 C13 107.7(2)
C11 N3 C13 111.9(2)
C8 C7 H7A 109.5
C8 C7 H7B 109.5
H7A C7 H7B 109.5
C8 C7 H7C 109.5
H7A C7 H7C 109.5
H7B C7 H7C 109.5
C7 C8 N3 115.4(2)
C7 C8 H8A 108.4
N3 C8 H8A 108.4
C7 C8 H8B 108.4
N3 C8 H8B 108.4
H8A C8 H8B 107.5
C10 C9 H9A 109.5
C10 C9 H9B 109.5
H9A C9 H9B 109.5
C10 C9 H9C 109.5
H9A C9 H9C 109.5
H9B C9 H9C 109.5
C9 C10 N3 115.0(2)
C9 C10 H10A 108.5
N3 C10 H10A 108.5
C9 C10 H10B 108.5
N3 C10 H10B 108.5
H10A C10 H10B 107.5
C12 C11 N3 114.4(2)
C12 C11 H11A 108.7
N3 C11 H11A 108.7
C12 C11 H11B 108.7
N3 C11 H11B 108.7
H11A C11 H11B 107.6
C11 C12 H12A 109.5
C11 C12 H12B 109.5
H12A C12 H12B 109.5
C11 C12 H12C 109.5
H12A C12 H12C 109.5
H12B C12 H12C 109.5
C14 C13 N3 115.2(2)
C14 C13 H13A 108.5
N3 C13 H13A 108.5
C14 C13 H13B 108.5
N3 C13 H13B 108.5
H13A C13 H13B 107.5
C13 C14 H14A 109.5
C13 C14 H14B 109.5
H14A C14 H14B 109.5
C13 C14 H14C 109.5
H14A C14 H14C 109.5
H14B C14 H14C 109.5
C19 N4 C15 106.0(2)
C19 N4 C17 111.2(2)
C15 N4 C17 111.7(2)
C19 N4 C21 111.5(2)
C15 N4 C21 111.0(2)
C17 N4 C21 105.5(2)
C16 C15 N4 115.0(2)
C16 C15 H15A 108.5
N4 C15 H15A 108.5
C16 C15 H15B 108.5
N4 C15 H15B 108.5
H15A C15 H15B 107.5
C15 C16 H16A 109.5
C15 C16 H16B 109.5
H16A C16 H16B 109.5
C15 C16 H16C 109.5
H16A C16 H16C 109.5
H16B C16 H16C 109.5
C18 C17 N4 115.5(2)
C18 C17 H17A 108.4
N4 C17 H17A 108.4
C18 C17 H17B 108.4
N4 C17 H17B 108.4
H17A C17 H17B 107.5
C17 C18 H18A 109.5
C17 C18 H18B 109.5
H18A C18 H18B 109.5
C17 C18 H18C 109.5
H18A C18 H18C 109.5
H18B C18 H18C 109.5
C20 C19 N4 115.9(2)
C20 C19 H19A 108.3
N4 C19 H19A 108.3
C20 C19 H19B 108.3
N4 C19 H19B 108.3
H19A C19 H19B 107.4
C19 C20 H20A 109.5
C19 C20 H20B 109.5
H20A C20 H20B 109.5
C19 C20 H20C 109.5
H20A C20 H20C 109.5
H20B C20 H20C 109.5
C22 C21 N4 115.2(2)
C22 C21 H21A 108.5
N4 C21 H21A 108.5
C22 C21 H21B 108.5
N4 C21 H21B 108.5
H21A C21 H21B 107.5
C21 C22 H22A 109.5
C21 C22 H22B 109.5
H22A C22 H22B 109.5
C21 C22 H22C 109.5
H22A C22 H22C 109.5
H22B C22 H22C 109.5
H1W O1W H2W 125.3

loop_
_geom_bond_atom_site_label_1
_geom_bond_atom_site_label_2
_geom_bond_distance
V1 O1 1.6230(19)
V1 N2 2.028(2)
V1 N1 2.028(2)
V1 S2 2.3633(14)
V1 S1 2.3689(17)
S2 C1 1.828(3)
S1 C6 1.830(3)
O2 C2 1.261(3)
O3 C5 1.256(3)
N2 C2 1.328(3)
N2 C3 1.457(3)
N1 C5 1.333(3)
N1 C4 1.466(3)
C1 C2 1.507(4)
C1 H1A 0.9700
C1 H1B 0.9700
C3 C4 1.531(4)
C3 H3A 0.9700
C3 H3B 0.9700
C4 H4A 0.9700
C4 H4B 0.9700
C5 C6 1.511(4)
C6 H6A 0.9700
C6 H6B 0.9700
N3 C10 1.511(3)
N3 C8 1.520(3)
N3 C11 1.526(3)
N3 C13 1.527(3)
C7 C8 1.509(4)
C7 H7A 0.9600
C7 H7B 0.9600
C7 H7C 0.9600
C8 H8A 0.9700
C8 H8B 0.9700
C9 C10 1.507(4)
C9 H9A 0.9600
C9 H9B 0.9600
C9 H9C 0.9600
C10 H10A 0.9700
C10 H10B 0.9700
C11 C12 1.513(4)
C11 H11A 0.9700
C11 H11B 0.9700
C12 H12A 0.9600
C12 H12B 0.9600
C12 H12C 0.9600
C13 C14 1.505(4)
C13 H13A 0.9700
C13 H13B 0.9700
C14 H14A 0.9600
C14 H14B 0.9600
C14 H14C 0.9600
N4 C19 1.517(3)
N4 C15 1.518(3)
N4 C17 1.521(3)
N4 C21 1.523(3)
C15 C16 1.503(4)
C15 H15A 0.9700
C15 H15B 0.9700
C16 H16A 0.9600
C16 H16B 0.9600
C16 H16C 0.9600
C17 C18 1.513(4)
C17 H17A 0.9700
C17 H17B 0.9700
C18 H18A 0.9600
C18 H18B 0.9600
C18 H18C 0.9600
C19 C20 1.506(4)
C19 H19A 0.9700
C19 H19B 0.9700
C20 H20A 0.9600
C20 H20B 0.9600
C20 H20C 0.9600
C21 C22 1.500(4)
C21 H21A 0.9700
C21 H21B 0.9700
C22 H22A 0.9600
C22 H22B 0.9600
C22 H22C 0.9600
O1W H1W 0.8501
O1W H2W 0.9923

loop_
_geom_torsion_atom_site_label_1
_geom_torsion_atom_site_label_2
_geom_torsion_atom_site_label_3
_geom_torsion_atom_site_label_4
_geom_torsion
O1 V1 S2 C1 88.08(13)
N2 V1 S2 C1 -15.32(11)
N1 V1 S2 C1 -77.54(14)
S1 V1 S2 C1 -160.46(9)
O1 V1 S1 C6 -91.44(12)
N2 V1 S1 C6 73.74(14)
N1 V1 S1 C6 16.88(10)
S2 V1 S1 C6 154.09(9)
O1 V1 N2 C2 -90.5(2)
N1 V1 N2 C2 162.0(2)
S2 V1 N2 C2 19.8(2)
S1 V1 N2 C2 104.1(2)
O1 V1 N2 C3 77.61(18)
N1 V1 N2 C3 -29.87(16)
S2 V1 N2 C3 -172.09(16)
S1 V1 N2 C3 -87.78(19)
O1 V1 N1 C5 92.4(2)
N2 V1 N1 C5 -165.0(2)
S2 V1 N1 C5 -101.8(2)
S1 V1 N1 C5 -14.36(18)
O1 V1 N1 C4 -92.46(18)
N2 V1 N1 C4 10.14(17)
S2 V1 N1 C4 73.36(19)
S1 V1 N1 C4 160.81(17)
V1 S2 C1 C2 14.4(2)
C3 N2 C2 O2 -2.0(4)
V1 N2 C2 O2 165.3(2)
C3 N2 C2 C1 177.9(2)
V1 N2 C2 C1 -14.7(3)
S2 C1 C2 O2 176.8(2)
S2 C1 C2 N2 -3.2(3)
C2 N2 C3 C4 -148.0(2)
V1 N2 C3 C4 43.1(2)
C5 N1 C4 C3 -174.4(2)
V1 N1 C4 C3 10.0(3)
N2 C3 C4 N1 -32.8(3)
C4 N1 C5 O3 6.9(4)
V1 N1 C5 O3 -177.86(18)
C4 N1 C5 C6 -172.1(2)
V1 N1 C5 C6 3.1(3)
O3 C5 C6 S1 -163.99(19)
N1 C5 C6 S1 15.1(3)
V1 S1 C6 C5 -21.54(19)
C10 N3 C8 C7 60.6(3)
C11 N3 C8 C7 -59.3(3)
C13 N3 C8 C7 179.1(3)
C8 N3 C10 C9 49.8(3)
C11 N3 C10 C9 170.3(3)
C13 N3 C10 C9 -68.6(3)
C10 N3 C11 C12 61.4(3)
C8 N3 C11 C12 -176.3(2)
C13 N3 C11 C12 -57.2(3)
C10 N3 C13 C14 -170.6(2)
C8 N3 C13 C14 68.1(3)
C11 N3 C13 C14 -51.9(3)
C19 N4 C15 C16 -176.1(2)
C17 N4 C15 C16 62.6(3)
C21 N4 C15 C16 -54.9(3)
C19 N4 C17 C18 -54.4(3)
C15 N4 C17 C18 63.8(3)
C21 N4 C17 C18 -175.4(2)
C15 N4 C19 C20 -179.8(2)
C17 N4 C19 C20 -58.2(3)
C21 N4 C19 C20 59.3(3)
C19 N4 C21 C22 62.3(3)
C15 N4 C21 C22 -55.6(3)
C17 N4 C21 C22 -176.8(3)
